data_4108564
loop_
_publ_author_name
'Daisuke Uraguchi'
'Yusuke Ueki'
'Takashi Ooi'

_publ_section_title
;
 Chiral Tetraaminophosphonium Carboxylate-Catalyzed Direct Mannich-Type
 Reaction
;
_journal_name_full 'Journal of the American Chemical Society'
_journal_page_first 14088
_journal_page_last 14089
_journal_paper_doi 10.1021/ja806311e
_journal_volume 130
_journal_year 2008
_chemical_formula_sum 'C38 H49 Cl N4 O P'
_chemical_formula_weight 644.23
_chemical_name_systematic
; 
 ? 
;
_space_group_IT_number 19
_symmetry_cell_setting orthorhombic
_symmetry_space_group_name_Hall 'P 2ac 2ab'
_symmetry_space_group_name_H-M 'P 21 21 21'
_atom_sites_solution_hydrogens geom
_atom_sites_solution_primary direct
_atom_sites_solution_secondary difmap
_audit_creation_method SHELXL-97
_cell_angle_alpha 90.00
_cell_angle_beta 90.00
_cell_angle_gamma 90.00
_cell_formula_units_Z 4
_cell_length_a 12.212(3)
_cell_length_b 15.543(3)
_cell_length_c 19.012(4)
_cell_measurement_reflns_used 1941
_cell_measurement_temperature 153(2)
_cell_measurement_theta_max 20.44
_cell_measurement_theta_min 2.38
_cell_volume 3608.7(14)
_computing_cell_refinement 'Bruker SMART'
_computing_data_collection 'Bruker SMART'
_computing_data_reduction 'Bruker SAINT'
_computing_molecular_graphics 'Bruker SHELXTL'
_computing_publication_material 'Bruker SHELXTL'
_computing_structure_refinement 'SHELXL-97 (Sheldrick, 1997)'
_computing_structure_solution 'SHELXS-97 (Sheldrick, 1990)'
_diffrn_ambient_temperature 153(2)
_diffrn_detector_area_resol_mean 8.366
_diffrn_measured_fraction_theta_full 0.997
_diffrn_measured_fraction_theta_max 0.997
_diffrn_measurement_device_type 'CCD area detector'
_diffrn_measurement_method 'phi and omega scans'
_diffrn_radiation_monochromator graphite
_diffrn_radiation_source 'fine-focus sealed tube'
_diffrn_radiation_type MoK\a
_diffrn_radiation_wavelength 0.71073
_diffrn_reflns_av_R_equivalents 0.0896
_diffrn_reflns_av_sigmaI/netI 0.1012
_diffrn_reflns_limit_h_max 15
_diffrn_reflns_limit_h_min -16
_diffrn_reflns_limit_k_max 19
_diffrn_reflns_limit_k_min -20
_diffrn_reflns_limit_l_max 25
_diffrn_reflns_limit_l_min -23
_diffrn_reflns_number 27536
_diffrn_reflns_theta_full 28.35
_diffrn_reflns_theta_max 28.35
_diffrn_reflns_theta_min 1.69
_exptl_absorpt_coefficient_mu 0.185
_exptl_absorpt_correction_T_max 0.9818
_exptl_absorpt_correction_T_min 0.9133
_exptl_absorpt_correction_type empirical
_exptl_crystal_colour colorless
_exptl_crystal_density_diffrn 1.186
_exptl_crystal_description prism
_exptl_crystal_F_000 1380
_exptl_crystal_size_max 0.50
_exptl_crystal_size_mid 0.30
_exptl_crystal_size_min 0.10
_refine_diff_density_max 0.768
_refine_diff_density_min -0.399
_refine_diff_density_rms 0.080
_refine_ls_abs_structure_details 'Flack H D (1983), Acta Cryst. A39, 876-881'
_refine_ls_abs_structure_Flack 0.09(10)
_refine_ls_extinction_method none
_refine_ls_goodness_of_fit_ref 1.058
_refine_ls_hydrogen_treatment mixed
_refine_ls_matrix_type full
_refine_ls_number_parameters 410
_refine_ls_number_reflns 8984
_refine_ls_number_restraints 0
_refine_ls_restrained_S_all 1.058
_refine_ls_R_factor_all 0.1062
_refine_ls_R_factor_gt 0.0822
_refine_ls_shift/su_max 0.000
_refine_ls_shift/su_mean 0.000
_refine_ls_structure_factor_coef Fsqd
_refine_ls_weighting_details 'calc w=1/[\s^2^(Fo^2^)+(0.0829P)^2^+1.5489P] where P=(Fo^2^+2Fc^2^)/3'
_refine_ls_weighting_scheme calc
_refine_ls_wR_factor_gt 0.1771
_refine_ls_wR_factor_ref 0.1912
_reflns_number_gt 6969
_reflns_number_total 8984
_reflns_threshold_expression >2sigma(I)
_cod_data_source_file ja806311e_si_004.cif
_cod_data_source_block PS-1Cl
_cod_original_cell_volume 3608.6(13)
_cod_database_code 4108564

loop_
_symmetry_equiv_pos_as_xyz
'x, y, z'
'-x+1/2, -y, z+1/2'
'-x, y+1/2, -z+1/2'
'x+1/2, -y+1/2, -z'

loop_
_atom_site_label
_atom_site_type_symbol
_atom_site_fract_x
_atom_site_fract_y
_atom_site_fract_z
_atom_site_U_iso_or_equiv
_atom_site_adp_type
_atom_site_occupancy
_atom_site_symmetry_multiplicity
_atom_site_calc_flag
_atom_site_refinement_flags
P1 P 0.57883(7) 0.05755(6) 0.82572(5) 0.01844(19) Uani 1 1 d .
Cl1 Cl 0.65240(8) 0.88607(6) 0.68252(6) 0.0351(2) Uani 1 1 d .
N3 N 0.5560(2) 0.15776(19) 0.80955(16) 0.0221(6) Uani 1 1 d .
N4 N 0.4965(2) 0.0206(2) 0.76615(16) 0.0208(6) Uani 1 1 d .
N1 N 0.5683(2) 0.0411(2) 0.90967(15) 0.0229(7) Uani 1 1 d .
N2 N 0.6955(2) 0.0084(2) 0.81754(17) 0.0207(6) Uani 1 1 d .
C2 C 0.7511(3) -0.0013(2) 0.88594(18) 0.0213(7) Uani 1 1 d .
C1 C 0.6513(3) -0.0202(2) 0.93632(18) 0.0213(7) Uani 1 1 d .
H1 H 0.6719 -0.0034 0.9853 0.026 Uiso 1 1 calc R
C6 C 0.8369(3) -0.0720(2) 0.8846(2) 0.0253(8) Uani 1 1 d .
C11 C 0.8360(3) -0.1370(3) 0.8342(2) 0.0301(8) Uani 1 1 d .
H11 H 0.7821 -0.1365 0.7981 0.036 Uiso 1 1 calc R
C24 C 0.3745(3) 0.0686(2) 0.66754(19) 0.0237(8) Uani 1 1 d .
C20 C 0.4207(3) 0.0882(2) 0.74058(18) 0.0201(7) Uani 1 1 d .
C13 C 0.8473(3) 0.1351(3) 0.8492(2) 0.0292(8) Uani 1 1 d .
H13 H 0.8453 0.1131 0.8026 0.035 Uiso 1 1 calc R
C7 C 0.9174(3) -0.0746(3) 0.9368(2) 0.0320(9) Uani 1 1 d .
H7 H 0.9200 -0.0305 0.9713 0.038 Uiso 1 1 calc R
C33 C 0.1352(3) 0.0825(3) 0.8773(2) 0.0388(11) Uani 1 1 d .
H33 H 0.0726 0.0801 0.9069 0.047 Uiso 1 1 calc R
C31 C 0.2768(3) 0.1637(3) 0.8194(3) 0.0348(9) Uani 1 1 d .
H31 H 0.3099 0.2177 0.8096 0.042 Uiso 1 1 calc R
C30 C 0.3213(3) 0.0890(2) 0.79154(19) 0.0234(8) Uani 1 1 d .
C4 C 0.6115(3) -0.1144(2) 0.93672(19) 0.0228(7) Uani 1 1 d .
H4 H 0.6207 -0.1383 0.8882 0.027 Uiso 1 1 calc R
C22 C 0.5596(3) 0.1944(2) 0.6798(2) 0.0286(8) Uani 1 1 d .
H22 H 0.5072 0.2046 0.6403 0.034 Uiso 1 1 calc R
C36 C 0.5850(3) 0.2308(2) 0.8555(2) 0.0310(9) Uani 1 1 d .
H36A H 0.6443 0.2640 0.8338 0.047 Uiso 1 1 calc R
H36B H 0.6092 0.2091 0.9013 0.047 Uiso 1 1 calc R
H36C H 0.5209 0.2679 0.8618 0.047 Uiso 1 1 calc R
C3 C 0.4901(3) -0.1216(3) 0.9569(2) 0.0312(9) Uani 1 1 d .
H3A H 0.4687 -0.1823 0.9580 0.047 Uiso 1 1 calc R
H3B H 0.4455 -0.0910 0.9220 0.047 Uiso 1 1 calc R
H3C H 0.4787 -0.0960 1.0034 0.047 Uiso 1 1 calc R
C12 C 0.8035(3) 0.0860(2) 0.9042(2) 0.0242(8) Uani 1 1 d .
C18 C 0.4937(3) 0.0835(3) 0.9573(2) 0.0338(9) Uani 1 1 d .
H18A H 0.4470 0.0404 0.9801 0.051 Uiso 1 1 calc R
H18B H 0.4480 0.1241 0.9310 0.051 Uiso 1 1 calc R
H18C H 0.5356 0.1147 0.9932 0.051 Uiso 1 1 calc R
C8 C 0.9930(3) -0.1403(3) 0.9388(3) 0.0414(11) Uani 1 1 d .
H8 H 1.0469 -0.1411 0.9748 0.050 Uiso 1 1 calc R
C21 C 0.6401(4) 0.1238(3) 0.6554(2) 0.0406(11) Uani 1 1 d .
H21A H 0.6959 0.1148 0.6916 0.061 Uiso 1 1 calc R
H21B H 0.6754 0.1419 0.6115 0.061 Uiso 1 1 calc R
H21C H 0.6000 0.0701 0.6475 0.061 Uiso 1 1 calc R
C32 C 0.1839(4) 0.1598(3) 0.8618(3) 0.0434(11) Uani 1 1 d .
H32 H 0.1537 0.2114 0.8802 0.052 Uiso 1 1 calc R
C19 C 0.4910(3) 0.1720(2) 0.7447(2) 0.0242(8) Uani 1 1 d .
H19 H 0.4401 0.2212 0.7538 0.029 Uiso 1 1 calc R
C25 C 0.3039(3) 0.1283(3) 0.6381(2) 0.0313(9) Uani 1 1 d .
H25 H 0.2892 0.1804 0.6624 0.038 Uiso 1 1 calc R
C23 C 0.6215(4) 0.2776(3) 0.6914(3) 0.0391(11) Uani 1 1 d .
H23A H 0.5704 0.3226 0.7065 0.059 Uiso 1 1 calc R
H23B H 0.6569 0.2951 0.6474 0.059 Uiso 1 1 calc R
H23C H 0.6773 0.2691 0.7277 0.059 Uiso 1 1 calc R
C26 C 0.2541(3) 0.1131(3) 0.5734(2) 0.0368(10) Uani 1 1 d .
H26 H 0.2067 0.1548 0.5534 0.044 Uiso 1 1 calc R
C35 C 0.2730(3) 0.0120(3) 0.8072(2) 0.0340(9) Uani 1 1 d .
H35 H 0.3037 -0.0397 0.7893 0.041 Uiso 1 1 calc R
C28 C 0.3444(4) -0.0237(3) 0.5671(2) 0.0435(11) Uani 1 1 d .
H28 H 0.3582 -0.0760 0.5428 0.052 Uiso 1 1 calc R
C29 C 0.3945(4) -0.0075(3) 0.6313(2) 0.0371(10) Uani 1 1 d .
H29 H 0.4430 -0.0490 0.6508 0.044 Uiso 1 1 calc R
C14 C 0.8932(4) 0.2143(3) 0.8615(3) 0.0446(12) Uani 1 1 d .
H14 H 0.9217 0.2469 0.8234 0.053 Uiso 1 1 calc R
C27 C 0.2742(4) 0.0370(3) 0.5387(2) 0.0448(12) Uani 1 1 d .
H27 H 0.2395 0.0260 0.4949 0.054 Uiso 1 1 calc R
C17 C 0.8112(4) 0.1188(3) 0.9720(2) 0.0368(10) Uani 1 1 d .
H17 H 0.7845 0.0862 1.0106 0.044 Uiso 1 1 calc R
C10 C 0.9134(4) -0.2029(3) 0.8361(3) 0.0409(11) Uani 1 1 d .
H10 H 0.9126 -0.2463 0.8010 0.049 Uiso 1 1 calc R
C9 C 0.9915(4) -0.2052(3) 0.8889(3) 0.0413(11) Uani 1 1 d .
H9 H 1.0433 -0.2508 0.8909 0.050 Uiso 1 1 calc R
C34 C 0.1792(4) 0.0083(3) 0.8491(2) 0.0416(11) Uani 1 1 d .
H34 H 0.1454 -0.0456 0.8582 0.050 Uiso 1 1 calc R
C16 C 0.8573(5) 0.1983(4) 0.9834(3) 0.0576(15) Uani 1 1 d .
H16 H 0.8612 0.2202 1.0300 0.069 Uiso 1 1 calc R
C5 C 0.6774(3) -0.1704(3) 0.9876(2) 0.0342(10) Uani 1 1 d .
H5A H 0.7537 -0.1733 0.9719 0.051 Uiso 1 1 calc R
H5B H 0.6463 -0.2285 0.9887 0.051 Uiso 1 1 calc R
H5C H 0.6744 -0.1453 1.0349 0.051 Uiso 1 1 calc R
C15 C 0.8981(4) 0.2467(3) 0.9286(3) 0.0526(13) Uani 1 1 d .
H15 H 0.9292 0.3018 0.9371 0.063 Uiso 1 1 calc R
O1 O 1.0185(15) 1.0037(12) 0.6729(10) 0.334(8) Uiso 1 1 d .
C37 C 0.9295(10) 0.9747(8) 0.6661(7) 0.141(4) Uiso 1 1 d .
C38A C 0.8870(8) 0.9196(8) 0.6173(5) 0.043(3) Uiso 0.57(2) 1 d P
C38B C 0.8629(8) 0.9607(8) 0.6120(5) 0.025(3) Uiso 0.43(2) 1 d P
H41 H 0.528(4) -0.019(4) 0.749(3) 0.055(17) Uiso 1 1 d .
H40 H 0.692(3) -0.023(3) 0.793(2) 0.019(12) Uiso 1 1 d .

loop_
_atom_site_aniso_label
_atom_site_aniso_U_11
_atom_site_aniso_U_22
_atom_site_aniso_U_33
_atom_site_aniso_U_23
_atom_site_aniso_U_13
_atom_site_aniso_U_12
P1 0.0190(4) 0.0196(4) 0.0168(4) -0.0004(3) -0.0015(4) 0.0005(3)
Cl1 0.0398(5) 0.0301(5) 0.0354(5) -0.0116(4) -0.0057(5) 0.0073(4)
N3 0.0232(14) 0.0218(15) 0.0214(16) -0.0017(12) -0.0038(12) -0.0028(12)
N4 0.0197(14) 0.0225(16) 0.0202(16) -0.0013(13) -0.0030(12) 0.0026(13)
N1 0.0235(15) 0.0275(17) 0.0176(15) -0.0015(12) 0.0034(13) 0.0033(13)
N2 0.0226(14) 0.0255(16) 0.0140(15) -0.0050(14) -0.0033(13) 0.0015(12)
C2 0.0199(16) 0.0280(19) 0.0160(17) 0.0033(14) -0.0029(14) -0.0010(14)
C1 0.0219(16) 0.0281(18) 0.0140(16) -0.0006(14) -0.0025(14) -0.0024(15)
C6 0.0228(17) 0.0254(19) 0.0277(19) 0.0078(15) 0.0035(16) -0.0013(15)
C11 0.0303(19) 0.031(2) 0.029(2) 0.0035(16) 0.0035(18) 0.0057(16)
C24 0.0198(15) 0.030(2) 0.0211(17) 0.0038(15) -0.0024(15) -0.0049(14)
C20 0.0230(17) 0.0204(16) 0.0169(16) 0.0009(13) -0.0013(15) 0.0030(14)
C13 0.0273(18) 0.031(2) 0.029(2) -0.0017(16) -0.0043(17) -0.0037(17)
C7 0.031(2) 0.032(2) 0.032(2) 0.0098(17) -0.0089(19) -0.0079(18)
C33 0.028(2) 0.059(3) 0.030(2) 0.006(2) 0.0066(18) 0.005(2)
C31 0.0262(18) 0.035(2) 0.043(2) -0.004(2) 0.006(2) -0.0007(16)
C30 0.0212(18) 0.0295(19) 0.0195(17) 0.0025(14) -0.0039(15) -0.0011(15)
C4 0.0238(17) 0.0243(18) 0.0203(17) -0.0018(15) 0.0023(15) -0.0023(15)
C22 0.0276(18) 0.0293(19) 0.029(2) 0.0088(17) -0.0040(18) -0.0018(15)
C36 0.034(2) 0.0234(19) 0.035(2) -0.0090(16) -0.0062(19) 0.0006(17)
C3 0.0259(19) 0.037(2) 0.030(2) -0.0004(18) 0.0045(17) -0.0052(17)
C12 0.0209(17) 0.0281(19) 0.0237(19) -0.0016(15) -0.0038(15) -0.0035(15)
C18 0.031(2) 0.043(2) 0.027(2) -0.0036(17) 0.0086(18) 0.0103(19)
C8 0.028(2) 0.044(3) 0.052(3) 0.020(2) -0.016(2) -0.0065(19)
C21 0.040(2) 0.046(3) 0.037(2) 0.009(2) 0.017(2) 0.002(2)
C32 0.039(2) 0.049(3) 0.042(3) -0.005(2) 0.010(2) 0.009(2)
C19 0.0193(17) 0.0220(18) 0.031(2) 0.0028(15) -0.0028(16) -0.0024(14)
C25 0.0241(17) 0.039(2) 0.031(2) 0.0028(18) -0.0065(17) -0.0038(17)
C23 0.041(2) 0.037(2) 0.039(3) 0.0115(19) -0.006(2) -0.0136(19)
C26 0.027(2) 0.049(3) 0.034(2) 0.012(2) -0.0100(18) -0.0027(19)
C35 0.033(2) 0.031(2) 0.039(2) 0.0014(18) 0.0004(19) 0.0021(17)
C28 0.049(3) 0.052(3) 0.030(2) -0.012(2) -0.014(2) 0.003(2)
C29 0.043(2) 0.039(2) 0.029(2) -0.0022(18) -0.0094(19) 0.007(2)
C14 0.043(2) 0.038(3) 0.054(3) 0.005(2) -0.005(2) -0.016(2)
C27 0.040(2) 0.069(4) 0.026(2) 0.001(2) -0.012(2) -0.010(2)
C17 0.041(2) 0.042(2) 0.027(2) -0.0051(19) -0.0058(18) -0.015(2)
C10 0.039(2) 0.041(2) 0.042(3) 0.008(2) 0.002(2) 0.014(2)
C9 0.030(2) 0.036(2) 0.059(3) 0.017(2) 0.000(2) 0.0051(19)
C34 0.035(2) 0.047(3) 0.043(3) 0.017(2) 0.005(2) -0.004(2)
C16 0.070(4) 0.066(3) 0.037(3) -0.014(2) -0.010(3) -0.032(3)
C5 0.029(2) 0.033(2) 0.041(2) 0.0155(18) 0.0047(19) -0.0011(17)
C15 0.060(3) 0.041(3) 0.057(3) -0.009(2) -0.006(3) -0.025(2)

loop_
_atom_type_symbol
_atom_type_description
_atom_type_scat_dispersion_real
_atom_type_scat_dispersion_imag
_atom_type_scat_source
C C 0.0033 0.0016 'International Tables Vol C Tables 4.2.6.8 and 6.1.1.4'
H H 0.0000 0.0000 'International Tables Vol C Tables 4.2.6.8 and 6.1.1.4'
N N 0.0061 0.0033 'International Tables Vol C Tables 4.2.6.8 and 6.1.1.4'
P P 0.1023 0.0942 'International Tables Vol C Tables 4.2.6.8 and 6.1.1.4'
Cl Cl 0.1484 0.1585 'International Tables Vol C Tables 4.2.6.8 and 6.1.1.4'
O O 0.0106 0.0060 'International Tables Vol C Tables 4.2.6.8 and 6.1.1.4'

loop_
_geom_angle_atom_site_label_1
_geom_angle_atom_site_label_2
_geom_angle_atom_site_label_3
_geom_angle
N3 P1 N4 95.85(16)
N3 P1 N1 109.05(16)
N4 P1 N1 125.68(17)
N3 P1 N2 126.01(16)
N4 P1 N2 108.10(17)
N1 P1 N2 95.14(16)
C36 N3 C19 120.4(3)
C36 N3 P1 126.1(3)
C19 N3 P1 113.3(2)
C20 N4 P1 111.5(2)
C20 N4 H41 136(4)
P1 N4 H41 105(4)
C18 N1 C1 120.7(3)
C18 N1 P1 126.6(3)
C1 N1 P1 112.6(2)
C2 N2 P1 111.6(2)
C2 N2 H40 125(4)
P1 N2 H40 110(4)
N2 C2 C6 112.1(3)
N2 C2 C12 107.4(3)
C6 C2 C12 110.8(3)
N2 C2 C1 101.5(3)
C6 C2 C1 114.1(3)
C12 C2 C1 110.4(3)
N1 C1 C4 113.4(3)
N1 C1 C2 101.6(3)
C4 C1 C2 115.0(3)
N1 C1 H1 108.8
C4 C1 H1 108.8
C2 C1 H1 108.8
C11 C6 C7 118.3(4)
C11 C6 C2 122.1(3)
C7 C6 C2 119.6(4)
C6 C11 C10 120.6(4)
C6 C11 H11 119.7
C10 C11 H11 119.7
C25 C24 C29 118.6(4)
C25 C24 C20 117.6(3)
C29 C24 C20 123.6(3)
N4 C20 C24 112.8(3)
N4 C20 C30 106.9(3)
C24 C20 C30 106.2(3)
N4 C20 C19 103.3(3)
C24 C20 C19 114.5(3)
C30 C20 C19 113.0(3)
C14 C13 C12 121.2(4)
C14 C13 H13 119.4
C12 C13 H13 119.4
C8 C7 C6 120.8(4)
C8 C7 H7 119.6
C6 C7 H7 119.6
C32 C33 C34 118.6(4)
C32 C33 H33 120.7
C34 C33 H33 120.7
C30 C31 C32 120.3(4)
C30 C31 H31 119.9
C32 C31 H31 119.9
C35 C30 C31 118.8(4)
C35 C30 C20 117.7(3)
C31 C30 C20 123.5(3)
C5 C4 C3 108.0(3)
C5 C4 C1 112.2(3)
C3 C4 C1 112.0(3)
C5 C4 H4 108.2
C3 C4 H4 108.2
C1 C4 H4 108.2
C23 C22 C19 110.5(3)
C23 C22 C21 109.4(3)
C19 C22 C21 115.4(3)
C23 C22 H22 107.0
C19 C22 H22 107.0
C21 C22 H22 107.0
N3 C36 H36A 109.5
N3 C36 H36B 109.5
H36A C36 H36B 109.5
N3 C36 H36C 109.5
H36A C36 H36C 109.5
H36B C36 H36C 109.5
C4 C3 H3A 109.5
C4 C3 H3B 109.5
H3A C3 H3B 109.5
C4 C3 H3C 109.5
H3A C3 H3C 109.5
H3B C3 H3C 109.5
C17 C12 C13 117.8(4)
C17 C12 C2 124.1(4)
C13 C12 C2 118.1(3)
N1 C18 H18A 109.5
N1 C18 H18B 109.5
H18A C18 H18B 109.5
N1 C18 H18C 109.5
H18A C18 H18C 109.5
H18B C18 H18C 109.5
C7 C8 C9 120.8(4)
C7 C8 H8 119.6
C9 C8 H8 119.6
C22 C21 H21A 109.5
C22 C21 H21B 109.5
H21A C21 H21B 109.5
C22 C21 H21C 109.5
H21A C21 H21C 109.5
H21B C21 H21C 109.5
C33 C32 C31 121.0(4)
C33 C32 H32 119.5
C31 C32 H32 119.5
N3 C19 C22 114.3(3)
N3 C19 C20 102.2(3)
C22 C19 C20 116.7(3)
N3 C19 H19 107.7
C22 C19 H19 107.7
C20 C19 H19 107.7
C24 C25 C26 121.0(4)
C24 C25 H25 119.5
C26 C25 H25 119.5
C22 C23 H23A 109.5
C22 C23 H23B 109.5
H23A C23 H23B 109.5
C22 C23 H23C 109.5
H23A C23 H23C 109.5
H23B C23 H23C 109.5
C27 C26 C25 119.5(4)
C27 C26 H26 120.3
C25 C26 H26 120.3
C30 C35 C34 120.9(4)
C30 C35 H35 119.6
C34 C35 H35 119.6
C27 C28 C29 119.5(4)
C27 C28 H28 120.2
C29 C28 H28 120.2
C28 C29 C24 120.8(4)
C28 C29 H29 119.6
C24 C29 H29 119.6
C15 C14 C13 120.3(5)
C15 C14 H14 119.9
C13 C14 H14 119.9
C26 C27 C28 120.5(4)
C26 C27 H27 119.7
C28 C27 H27 119.7
C16 C17 C12 120.3(4)
C16 C17 H17 119.9
C12 C17 H17 119.9
C9 C10 C11 120.4(5)
C9 C10 H10 119.8
C11 C10 H10 119.8
C8 C9 C10 119.1(4)
C8 C9 H9 120.5
C10 C9 H9 120.5
C33 C34 C35 120.5(4)
C33 C34 H34 119.8
C35 C34 H34 119.8
C17 C16 C15 121.2(5)
C17 C16 H16 119.4
C15 C16 H16 119.4
C4 C5 H5A 109.5
C4 C5 H5B 109.5
H5A C5 H5B 109.5
C4 C5 H5C 109.5
H5A C5 H5C 109.5
H5B C5 H5C 109.5
C14 C15 C16 119.1(4)
C14 C15 H15 120.4
C16 C15 H15 120.4
O1 C37 C38B 135.1(16)
O1 C37 C38A 131.5(16)
C38B C37 C38A 30.5(5)
C38B C38A C37 72.0(12)
C38A C38B C37 77.5(13)

loop_
_geom_bond_atom_site_label_1
_geom_bond_atom_site_label_2
_geom_bond_distance
P1 N3 1.612(3)
P1 N4 1.619(3)
P1 N1 1.622(3)
P1 N2 1.624(3)
N3 C36 1.476(5)
N3 C19 1.482(5)
N4 C20 1.482(5)
N4 H41 0.80(5)
N1 C18 1.443(5)
N1 C1 1.480(5)
N2 C2 1.475(5)
N2 H40 0.68(4)
C2 C6 1.519(5)
C2 C12 1.540(5)
C2 C1 1.577(5)
C1 C4 1.543(5)
C1 H1 1.0000
C6 C11 1.392(6)
C6 C7 1.397(5)
C11 C10 1.394(5)
C11 H11 0.9500
C24 C25 1.385(5)
C24 C29 1.391(6)
C24 C20 1.529(5)
C20 C30 1.553(5)
C20 C19 1.562(5)
C13 C14 1.373(6)
C13 C12 1.400(5)
C13 H13 0.9500
C7 C8 1.378(6)
C7 H7 0.9500
C33 C32 1.373(7)
C33 C34 1.380(7)
C33 H33 0.9500
C31 C30 1.386(6)
C31 C32 1.393(6)
C31 H31 0.9500
C30 C35 1.367(6)
C4 C5 1.531(5)
C4 C3 1.535(5)
C4 H4 1.0000
C22 C23 1.515(6)
C22 C19 1.531(6)
C22 C21 1.544(6)
C22 H22 1.0000
C36 H36A 0.9800
C36 H36B 0.9800
C36 H36C 0.9800
C3 H3A 0.9800
C3 H3B 0.9800
C3 H3C 0.9800
C12 C17 1.390(5)
C18 H18A 0.9800
C18 H18B 0.9800
C18 H18C 0.9800
C8 C9 1.384(7)
C8 H8 0.9500
C21 H21A 0.9800
C21 H21B 0.9800
C21 H21C 0.9800
C32 H32 0.9500
C19 H19 1.0000
C25 C26 1.392(6)
C25 H25 0.9500
C23 H23A 0.9800
C23 H23B 0.9800
C23 H23C 0.9800
C26 C27 1.377(7)
C26 H26 0.9500
C35 C34 1.397(6)
C35 H35 0.9500
C28 C27 1.384(7)
C28 C29 1.389(6)
C28 H28 0.9500
C29 H29 0.9500
C14 C15 1.373(7)
C14 H14 0.9500
C27 H27 0.9500
C17 C16 1.374(6)
C17 H17 0.9500
C10 C9 1.386(7)
C10 H10 0.9500
C9 H9 0.9500
C34 H34 0.9500
C16 C15 1.380(8)
C16 H16 0.9500
C5 H5A 0.9800
C5 H5B 0.9800
C5 H5C 0.9800
C15 H15 0.9500
O1 C37 1.183(19)
C37 C38B 1.330(15)
C37 C38A 1.365(15)
C38A C38B 0.709(10)

loop_
_geom_hbond_atom_site_label_D
_geom_hbond_atom_site_label_H
_geom_hbond_atom_site_label_A
_geom_hbond_distance_DH
_geom_hbond_distance_HA
_geom_hbond_distance_DA
_geom_hbond_angle_DHA
_geom_hbond_site_symmetry_A
N4 H41 Cl1 0.80(5) 2.46(6) 3.244(3) 166(5) 1_545
N2 H40 Cl1 0.68(4) 2.57(4) 3.238(4) 167(5) 1_545
